data_7713593
loop_
_publ_author_name
'Guo, Dianjun'
'Rajeshkumar, Thayalan'
'Zhu, Shan'
'Yuan, Qingbing'
'Hong, Dongjing'
'Zhou, Shuangliu'
'Zhu, Xiancui'
'Maron, Laurent'
'Wang, Shaowu'

_publ_section_title
;
 Aryl C--H bond functionalization with diphenyldiazomethane induced by
 rare-earth metal alkyl complexes
;
_journal_name_full 'Dalton Transactions'
_journal_paper_doi 10.1039/D3DT01714A
_journal_year 2023
_chemical_formula_moiety 'C51 H58 Lu N3 O2 Si'
_chemical_formula_sum 'C51 H58 Lu N3 O2 Si'
_chemical_formula_weight 948.06
_space_group_crystal_system monoclinic
_space_group_IT_number 15
_space_group_name_Hall '-C 2yc'
_space_group_name_H-M_alt 'C 1 2/c 1'
_atom_sites_solution_hydrogens mixed
_atom_sites_solution_primary dual
_audit_creation_date 2022-04-09
_audit_creation_method
;
Olex2 1.3
(compiled 2020.11.12 svn.r5f609507 for OlexSys, GUI svn.r6408)
;
_audit_update_record
;
2022-08-13 deposited with the CCDC.	2023-07-19 downloaded from the CCDC.
;
_cell_angle_alpha 90
_cell_angle_beta 120.84(3)
_cell_angle_gamma 90
_cell_formula_units_Z 4
_cell_length_a 27.50(6)
_cell_length_b 12.35(3)
_cell_length_c 17.13(4)
_cell_measurement_reflns_used 9924
_cell_measurement_temperature 298.15
_cell_measurement_theta_max 24.712
_cell_measurement_theta_min 2.560
_cell_volume 4995(2)
_computing_cell_refinement 'SAINT v8.37A (Bruker, 2015)'
_computing_data_collection 'Bruker SMART APEX II diffractrometer'
_computing_data_reduction 'SAINT v8.37A (Bruker, 2015)'
_computing_molecular_graphics 'Olex2 1.3 (Dolomanov et al., 2009)'
_computing_publication_material 'Olex2 1.3 (Dolomanov et al., 2009)'
_computing_structure_refinement 'SHELXL 2018/3 (Sheldrick, 2015)'
_computing_structure_solution 'SHELXT 2018/2 (Sheldrick, 2018)'
_diffrn_ambient_temperature 298.15
_diffrn_detector 'CCD area detector'
_diffrn_measured_fraction_theta_full 0.996
_diffrn_measured_fraction_theta_max 0.984
_diffrn_measurement_device 'three-circle diffractometer'
_diffrn_measurement_device_type 'Bruker APEX-II CCD'
_diffrn_measurement_method '\f and \w scans'
_diffrn_radiation_monochromator graphite
_diffrn_radiation_probe x-ray
_diffrn_radiation_type MoK\a
_diffrn_radiation_wavelength 0.71073
_diffrn_reflns_av_R_equivalents 0.0421
_diffrn_reflns_av_unetI/netI 0.0368
_diffrn_reflns_Laue_measured_fraction_full 0.996
_diffrn_reflns_Laue_measured_fraction_max 0.984
_diffrn_reflns_limit_h_max 35
_diffrn_reflns_limit_h_min -35
_diffrn_reflns_limit_k_max 15
_diffrn_reflns_limit_k_min -15
_diffrn_reflns_limit_l_max 22
_diffrn_reflns_limit_l_min -22
_diffrn_reflns_number 28265
_diffrn_reflns_point_group_measured_fraction_full 0.996
_diffrn_reflns_point_group_measured_fraction_max 0.984
_diffrn_reflns_theta_full 25.242
_diffrn_reflns_theta_max 27.571
_diffrn_reflns_theta_min 1.725
_diffrn_source 'sealed X-ray tube'
_diffrn_source_current 30.0
_diffrn_source_power 1.5
_diffrn_source_target Mo
_diffrn_source_voltage 50.0
_diffrn_standards_number 0
_exptl_absorpt_coefficient_mu 2.039
_exptl_absorpt_correction_T_max 0.7456
_exptl_absorpt_correction_T_min 0.3377
_exptl_absorpt_correction_type multi-scan
_exptl_absorpt_process_details
;
SADABS-2016/2 (Bruker,2016/2) was used for absorption correction.
wR2(int) was 0.1247 before and 0.0543 after correction.
The Ratio of minimum to maximum transmission is 0.4529.
The \l/2 correction factor is Not present.
;
_exptl_crystal_colour 'clear light colourless'
_exptl_crystal_colour_lustre clear
_exptl_crystal_colour_modifier light
_exptl_crystal_colour_primary colourless
_exptl_crystal_density_diffrn 1.261
_exptl_crystal_description block
_exptl_crystal_F_000 1944
_exptl_crystal_recrystallization_method
'The crystals were growth by means of evaporation of a mixture of n-hexane and toluene at RT.'
_exptl_crystal_size_max 0.12
_exptl_crystal_size_mid 0.11
_exptl_crystal_size_min 0.1
_refine_diff_density_max 1.337
_refine_diff_density_min -2.252
_refine_diff_density_rms 0.197
_refine_ls_extinction_method none
_refine_ls_goodness_of_fit_ref 1.163
_refine_ls_hydrogen_treatment constr
_refine_ls_matrix_type full
_refine_ls_number_parameters 490
_refine_ls_number_reflns 5690
_refine_ls_number_restraints 1883
_refine_ls_restrained_S_all 1.034
_refine_ls_R_factor_all 0.0793
_refine_ls_R_factor_gt 0.0685
_refine_ls_shift/su_max 0.007
_refine_ls_shift/su_mean 0.000
_refine_ls_structure_factor_coef Fsqd
_refine_ls_weighting_details 'w=1/[\s^2^(Fo^2^)+(0.1127P)^2^+36.7701P] where P=(Fo^2^+2Fc^2^)/3'
_refine_ls_weighting_scheme calc
_refine_ls_wR_factor_gt 0.2029
_refine_ls_wR_factor_ref 0.2095
_reflns_Friedel_coverage 0.000
_reflns_number_gt 4843
_reflns_number_total 5690
_reflns_threshold_expression 'I > 2\s(I)'
_cod_data_source_file d3dt01714a2.cif
_cod_data_source_block 1a'
_cod_original_cell_volume 4993(20)
_cod_database_code 7713593
_shelx_shelxl_version_number 2018/3
_shelx_space_group_comment
;
The symmetry employed for this shelxl refinement is uniquely defined
by the following loop, which should always be used as a source of
symmetry information in preference to the above space-group names.
They are only intended as comments.
;
_shelx_estimated_absorpt_t_max 0.822
_shelx_estimated_absorpt_t_min 0.792
_exptl_crystal_mounting_method 'The title complex was mounted in a sealed capillary.'
_olex2_refinement_description
;
1. Fixed Uiso
 At 1.2 times of:
  All C(H) groups, All C(H,H) groups
 At 1.5 times of:
  All C(H,H,H) groups
2. Restrained distances
 O2-C51 = O2-C48 = O1-C47 = O1-C44
 1.43 with sigma of 0.01
 C45-C44 = C46-C45 = C47-C46 = C49-C48 = C50-C49 = C51-C50
 1.54 with sigma of 0.01
 C48-C51 = C47-C44
 2.336 with sigma of 0.02
 C48-C50 = C51-C49 = C47-C45 = C44-C46
 2.515 with sigma of 0.02
 Si1-C41 \\sim Si1-C40 \\sim Si1-C42 \\sim Si1-C43
 with sigma of 0.02
 C41-C40 \\sim C42-C40 \\sim C43-C40 \\sim C43-C42 \\sim C42-C41 \\sim C43-C41
 with sigma of 0.02
3. Uiso/Uaniso restraints and constraints
C1 \\sim C2 \\sim C3 \\sim C4 \\sim C39 \\sim C38 \\sim C37 \\sim C36 \\sim C5
\\sim C6 \\sim C11 \\sim C10 \\sim C9 \\sim C8 \\sim C7 \\sim C12 \\sim C13
\\sim C14 \\sim C15 \\sim C16 \\sim C17 \\sim C20 \\sim C19 \\sim C18 \\sim C21
\\sim C22 \\sim C23 \\sim C24 \\sim C25 \\sim C26 \\sim C27 \\sim C28 \\sim C29
\\sim C30 \\sim C35 \\sim C34 \\sim C33 \\sim C32 \\sim C31 \\sim C40 \\sim C41
\\sim C42 \\sim C43 \\sim C44 \\sim C45 \\sim C46 \\sim C47 \\sim C48 \\sim C49
\\sim C50 \\sim C51: within 3.8A with sigma of 0.01 and sigma for terminal
atoms of 0.02 within 3.8A
4. Rigid body (RIGU) restrains
 All non-hydrogen atoms
 with sigma for 1-2 distances of 0.01 and sigma for 1-3 distances of 0.02
5. Others
 Fixed Sof: Lu1(0.5) Si1(0.5) O1(0.5) O2(0.5) N1(0.5) C1(0.5) H1(0.5) C2(0.5)
 H2(0.5) C3(0.5) H3(0.5) C4(0.5) N2(0.5) C39(0.5) H39(0.5) C38(0.5) H38(0.5)
 C37(0.5) H37(0.5) C36(0.5) C5(0.5) C6(0.5) C11(0.5) H11(0.5) C10(0.5) H10(0.5)
 C9(0.5) H9(0.5) C8(0.5) H8(0.5) C7(0.5) H7(0.5) C12(0.5) C13(0.5) H13(0.5)
 C14(0.5) H14(0.5) C15(0.5) H15(0.5) C16(0.5) H16(0.5) C17(0.5) H17(0.5)
 C20(0.5) H20(0.5) C19(0.5) H19(0.5) C18(0.5) N3(0.5) C21(0.5) C22(0.5)
 H22A(0.5) H22B(0.5) H22C(0.5) C23(0.5) C24(0.5) C25(0.5) H25(0.5) C26(0.5)
 H26(0.5) C27(0.5) H27(0.5) C28(0.5) H28(0.5) C29(0.5) H29(0.5) C30(0.5)
 C35(0.5) H35(0.5) C34(0.5) H34(0.5) C33(0.5) H33(0.5) C32(0.5) H32(0.5)
 C31(0.5) H31(0.5) C40(0.5) H40A(0.5) H40B(0.5) C41(0.5) H41A(0.5) H41B(0.5)
 H41C(0.5) C42(0.5) H42A(0.5) H42B(0.5) H42C(0.5) C43(0.5) H43A(0.5) H43B(0.5)
 H43C(0.5) C44(0.5) H44A(0.5) H44B(0.5) C45(0.5) H45A(0.5) H45B(0.5) C46(0.5)
 H46A(0.5) H46B(0.5) C47(0.5) H47A(0.5) H47B(0.5) C48(0.5) H48A(0.5) H48B(0.5)
 C49(0.5) H49A(0.5) H49B(0.5) C50(0.5) H50A(0.5) H50B(0.5) C51(0.5) H51A(0.5)
 H51B(0.5)
6.a Riding coordinates:
 C43(H43A,H43B,H43C)
6.b Secondary CH2 refined with riding coordinates:
 C40(H40A,H40B), C44(H44A,H44B), C45(H45A,H45B), C46(H46A,H46B), C47(H47A,
 H47B), C48(H48A,H48B), C49(H49A,H49B), C50(H50A,H50B), C51(H51A,H51B)
6.c Aromatic/amide H refined with riding coordinates:
 C1(H1), C2(H2), C3(H3), C39(H39), C38(H38), C37(H37), C11(H11), C10(H10),
 C9(H9), C8(H8), C7(H7), C13(H13), C14(H14), C15(H15), C16(H16), C17(H17),
 C20(H20), C19(H19), C25(H25), C26(H26), C27(H27), C28(H28), C29(H29), C35(H35),
  C34(H34), C33(H33), C32(H32), C31(H31)
6.d Fitted hexagon refined as free rotating group:
 C6(C11,C10,C9,C8,C7), C12(C13,C14,C15,C16,C17), C30(C35,C34,C33,C32,C31)
6.e Idealised Me refined as rotating group:
 C22(H22A,H22B,H22C), C41(H41A,H41B,H41C), C42(H42A,H42B,H42C)
;
_olex2_submission_special_instructions 'No special instructions were received'

loop_
_space_group_symop_operation_xyz
'x, y, z'
'-x, y, -z+1/2'
'x+1/2, y+1/2, z'
'-x+1/2, y+1/2, -z+1/2'
'-x, -y, -z'
'x, -y, z-1/2'
'-x+1/2, -y+1/2, -z'
'x+1/2, -y+1/2, z-1/2'

loop_
_atom_site_label
_atom_site_type_symbol
_atom_site_fract_x
_atom_site_fract_y
_atom_site_fract_z
_atom_site_U_iso_or_equiv
_atom_site_adp_type
_atom_site_occupancy
_atom_site_site_symmetry_order
_atom_site_calc_flag
_atom_site_refinement_flags_posn
_atom_site_refinement_flags_adp
_atom_site_refinement_flags_occupancy
_atom_site_disorder_assembly
_atom_site_disorder_group
Lu1 Lu 0.4940(2) 0.53883(4) 0.2464(6) 0.0400(7) Uani 0.5 1 d . . P A -1
Si1 Si 0.6318(4) 0.3249(7) 0.3544(6) 0.108(3) Uani 0.5 1 d D . P A -1
O1 O 0.4699(7) 0.3982(9) 0.3092(10) 0.075(4) Uani 0.5 1 d D . P A -1
O2 O 0.5604(5) 0.5846(12) 0.4055(8) 0.068(3) Uani 0.5 1 d D . P A -1
N1 N 0.4352(6) 0.4732(10) 0.1079(10) 0.051(3) Uani 0.5 1 d . . P A -1
C1 C 0.4539(9) 0.4132(16) 0.0634(13) 0.063(2) Uani 0.5 1 d . U P A -1
H1 H 0.491054 0.389130 0.088428 0.075 Uiso 0.5 1 calc R U P A -1
C2 C 0.4107(8) 0.3916(15) -0.0251(13) 0.062(3) Uani 0.5 1 d . U P A -1
H2 H 0.413937 0.354617 -0.069570 0.075 Uiso 0.5 1 calc R U P A -1
C3 C 0.3611(9) 0.4366(16) -0.0342(14) 0.065(2) Uani 0.5 1 d . U P A -1
H3 H 0.324657 0.432802 -0.084628 0.078 Uiso 0.5 1 calc R U P A -1
C4 C 0.3782(8) 0.4889(16) 0.0494(13) 0.061(2) Uani 0.5 1 d . U P A -1
N2 N 0.5418(6) 0.6811(13) 0.2126(9) 0.045(3) Uani 0.5 1 d . . P A -1
C39 C 0.5713(8) 0.6531(16) 0.1710(13) 0.062(3) Uani 0.5 1 d . U P A -1
H39 H 0.582349 0.583107 0.167224 0.075 Uiso 0.5 1 calc R U P A -1
C38 C 0.5817(8) 0.7414(15) 0.1367(12) 0.059(2) Uani 0.5 1 d . U P A -1
H38 H 0.602335 0.744685 0.107487 0.071 Uiso 0.5 1 calc R U P A -1
C37 C 0.5557(8) 0.8269(16) 0.1536(13) 0.063(2) Uani 0.5 1 d . U P A -1
H37 H 0.555492 0.899164 0.138181 0.076 Uiso 0.5 1 calc R U P A -1
C36 C 0.5302(8) 0.7832(15) 0.1978(12) 0.058(2) Uani 0.5 1 d . U P A -1
C5 C 0.3430(9) 0.5523(15) 0.0791(14) 0.062(2) Uani 0.5 1 d . U P A -1
C6 C 0.3142(6) 0.4763(9) 0.1176(10) 0.064(2) Uani 0.5 1 d G U P A -1
C11 C 0.2845(6) 0.5233(7) 0.1544(10) 0.069(2) Uani 0.5 1 d G U P A -1
H11 H 0.283567 0.598191 0.158926 0.083 Uiso 0.5 1 calc R U P A -1
C10 C 0.2560(6) 0.4582(10) 0.1844(10) 0.075(3) Uani 0.5 1 d G U P A -1
H10 H 0.236122 0.489601 0.208995 0.089 Uiso 0.5 1 calc R U P A -1
C9 C 0.2574(6) 0.3462(10) 0.1776(10) 0.077(3) Uani 0.5 1 d G U P A -1
H9 H 0.238351 0.302658 0.197632 0.093 Uiso 0.5 1 calc R U P A -1
C8 C 0.2871(6) 0.2992(7) 0.1408(11) 0.079(3) Uani 0.5 1 d G U P A -1
H8 H 0.288024 0.224304 0.136198 0.094 Uiso 0.5 1 calc R U P A -1
C7 C 0.3156(6) 0.3643(10) 0.1108(10) 0.070(2) Uani 0.5 1 d G U P A -1
H7 H 0.335470 0.332892 0.086128 0.084 Uiso 0.5 1 calc R U P A -1
C12 C 0.2938(5) 0.6173(10) 0.0034(7) 0.065(2) Uani 0.5 1 d G U P A -1
C13 C 0.2555(6) 0.5668(8) -0.0778(9) 0.072(2) Uani 0.5 1 d G U P A -1
H13 H 0.259384 0.493535 -0.085969 0.087 Uiso 0.5 1 calc R U P A -1
C14 C 0.2114(5) 0.6259(11) -0.1469(7) 0.077(3) Uani 0.5 1 d G U P A -1
H14 H 0.185730 0.592097 -0.201297 0.092 Uiso 0.5 1 calc R U P A -1
C15 C 0.2056(5) 0.7354(11) -0.1348(8) 0.081(3) Uani 0.5 1 d G U P A -1
H15 H 0.176031 0.774900 -0.180985 0.097 Uiso 0.5 1 calc R U P A -1
C16 C 0.2439(6) 0.7859(8) -0.0535(9) 0.082(3) Uani 0.5 1 d G U P A -1
H16 H 0.239985 0.859141 -0.045345 0.099 Uiso 0.5 1 calc R U P A -1
C17 C 0.2880(5) 0.7268(10) 0.0156(7) 0.071(2) Uani 0.5 1 d G U P A -1
H17 H 0.313639 0.760580 0.069984 0.085 Uiso 0.5 1 calc R U P A -1
C20 C 0.4432(12) 0.710(2) 0.287(2) 0.062(2) Uani 0.5 1 d . U P A -1
H20 H 0.460701 0.729857 0.347984 0.074 Uiso 0.5 1 calc R U P A -1
C19 C 0.4027(8) 0.6268(15) 0.2460(12) 0.059(2) Uani 0.5 1 d . U P A -1
H19 H 0.390149 0.581191 0.275365 0.071 Uiso 0.5 1 calc R U P A -1
C18 C 0.3848(8) 0.6248(15) 0.1552(12) 0.0584(19) Uani 0.5 1 d . U P A -1
N3 N 0.4172(5) 0.6993(10) 0.1422(9) 0.047(3) Uani 0.5 1 d . . P A -1
C21 C 0.4524(8) 0.7547(15) 0.2250(12) 0.059(2) Uani 0.5 1 d . U P A -1
C22 C 0.4144(8) 0.7221(15) 0.0555(12) 0.059(3) Uani 0.5 1 d . U P A -1
H22A H 0.450934 0.744837 0.067339 0.089 Uiso 0.5 1 calc R U P A -1
H22B H 0.387236 0.778546 0.023771 0.089 Uiso 0.5 1 calc R U P A -1
H22C H 0.403050 0.657789 0.018808 0.089 Uiso 0.5 1 calc R U P A -1
C23 C 0.4959(12) 0.8431(12) 0.2352(13) 0.059(2) Uani 0.5 1 d . U P A -1
C24 C 0.5284(8) 0.8877(17) 0.3273(13) 0.064(2) Uani 0.5 1 d . U P A -1
C25 C 0.5005(9) 0.9248(16) 0.3709(14) 0.065(2) Uani 0.5 1 d . U P A -1
H25 H 0.461245 0.920816 0.342084 0.078 Uiso 0.5 1 calc R U P A -1
C26 C 0.5321(10) 0.9679(16) 0.4583(16) 0.071(3) Uani 0.5 1 d . U P A -1
H26 H 0.513511 0.993044 0.487311 0.085 Uiso 0.5 1 calc R U P A -1
C27 C 0.5893(10) 0.9739(17) 0.5017(17) 0.075(3) Uani 0.5 1 d . U P A -1
H27 H 0.610012 1.001660 0.560327 0.090 Uiso 0.5 1 calc R U P A -1
C28 C 0.6157(11) 0.9386(18) 0.4580(16) 0.076(3) Uani 0.5 1 d . U P A -1
H28 H 0.654586 0.948804 0.485401 0.091 Uiso 0.5 1 calc R U P A -1
C29 C 0.5857(9) 0.8860(18) 0.3709(14) 0.070(2) Uani 0.5 1 d . U P A -1
H29 H 0.604771 0.852449 0.345599 0.084 Uiso 0.5 1 calc R U P A -1
C30 C 0.4609(5) 0.9445(9) 0.1748(9) 0.066(2) Uani 0.5 1 d G U P A -1
C35 C 0.4903(4) 1.0280(10) 0.1626(10) 0.070(2) Uani 0.5 1 d G U P A -1
H35 H 0.529359 1.023519 0.188869 0.084 Uiso 0.5 1 calc R U P A -1
C34 C 0.4612(6) 1.1180(9) 0.1110(10) 0.077(3) Uani 0.5 1 d G U P A -1
H34 H 0.480850 1.173870 0.102811 0.092 Uiso 0.5 1 calc R U P A -1
C33 C 0.4028(5) 1.1247(9) 0.0717(10) 0.081(3) Uani 0.5 1 d G U P A -1
H33 H 0.383327 1.184926 0.037228 0.097 Uiso 0.5 1 calc R U P A -1
C32 C 0.3734(4) 1.0412(11) 0.0840(10) 0.079(3) Uani 0.5 1 d G U P A -1
H32 H 0.334311 1.045631 0.057702 0.095 Uiso 0.5 1 calc R U P A -1
C31 C 0.4025(5) 0.9511(9) 0.1356(10) 0.070(2) Uani 0.5 1 d G U P A -1
H31 H 0.382819 0.895279 0.143759 0.084 Uiso 0.5 1 calc R U P A -1
C40 C 0.5716(9) 0.4222(17) 0.2704(14) 0.084(3) Uani 0.5 1 d D U P A -1
H40A H 0.552346 0.376058 0.217193 0.101 Uiso 0.5 1 calc R U P A -1
H40B H 0.593240 0.472066 0.256160 0.101 Uiso 0.5 1 calc R U P A -1
C41 C 0.7052(9) 0.396(2) 0.4039(19) 0.131(8) Uani 0.5 1 d D U P A -1
H41A H 0.733043 0.343599 0.411066 0.197 Uiso 0.5 1 calc R U P A -1
H41B H 0.716031 0.427115 0.461891 0.197 Uiso 0.5 1 calc R U P A -1
H41C H 0.702605 0.451821 0.362988 0.197 Uiso 0.5 1 calc R U P A -1
C42 C 0.6206(11) 0.289(2) 0.4553(16) 0.129(7) Uani 0.5 1 d D U P A -1
H42A H 0.584692 0.253780 0.432193 0.193 Uiso 0.5 1 calc R U P A -1
H42B H 0.621343 0.354260 0.486403 0.193 Uiso 0.5 1 calc R U P A -1
H42C H 0.650344 0.241586 0.496809 0.193 Uiso 0.5 1 calc R U P A -1
C43 C 0.6315(12) 0.1926(19) 0.2921(18) 0.145(9) Uani 0.5 1 d D U P A -1
H43A H 0.597275 0.152700 0.273557 0.218 Uiso 0.5 1 d R U P A -1
H43B H 0.663575 0.149000 0.332507 0.218 Uiso 0.5 1 d R U P A -1
H43C H 0.633645 0.211100 0.239517 0.218 Uiso 0.5 1 d R U P A -1
C44 C 0.4700(11) 0.2945(12) 0.2707(15) 0.085(3) Uani 0.5 1 d D U P A -1
H44A H 0.507637 0.277608 0.282636 0.102 Uiso 0.5 1 calc R U P A -1
H44B H 0.444115 0.295318 0.205385 0.102 Uiso 0.5 1 calc R U P A -1
C45 C 0.4510(13) 0.2093(13) 0.3154(17) 0.099(4) Uani 0.5 1 d D U P A -1
H45A H 0.478835 0.151858 0.342655 0.119 Uiso 0.5 1 calc R U P A -1
H45B H 0.414925 0.177754 0.270854 0.119 Uiso 0.5 1 calc R U P A -1
C46 C 0.4455(13) 0.2710(15) 0.3890(16) 0.098(4) Uani 0.5 1 d D U P A -1
H46A H 0.410302 0.252517 0.386206 0.118 Uiso 0.5 1 calc R U P A -1
H46B H 0.476880 0.254090 0.449285 0.118 Uiso 0.5 1 calc R U P A -1
C47 C 0.4462(11) 0.3918(13) 0.3664(16) 0.090(3) Uani 0.5 1 d D U P A -1
H47A H 0.408040 0.420905 0.335249 0.108 Uiso 0.5 1 calc R U P A -1
H47B H 0.469003 0.432974 0.421738 0.108 Uiso 0.5 1 calc R U P A -1
C48 C 0.5503(9) 0.580(2) 0.4791(12) 0.092(4) Uani 0.5 1 d D U P A -1
H48A H 0.552080 0.505407 0.498695 0.111 Uiso 0.5 1 calc R U P A -1
H48B H 0.513202 0.608779 0.460794 0.111 Uiso 0.5 1 calc R U P A -1
C49 C 0.5969(10) 0.648(2) 0.5567(14) 0.108(5) Uani 0.5 1 d D U P A -1
H49A H 0.612842 0.609823 0.614139 0.129 Uiso 0.5 1 calc R U P A -1
H49B H 0.581691 0.716699 0.562034 0.129 Uiso 0.5 1 calc R U P A -1
C50 C 0.6422(8) 0.666(2) 0.5302(13) 0.097(4) Uani 0.5 1 d D U P A -1
H50A H 0.650982 0.742385 0.532296 0.116 Uiso 0.5 1 calc R U P A -1
H50B H 0.676742 0.627238 0.571467 0.116 Uiso 0.5 1 calc R U P A -1
C51 C 0.6163(7) 0.622(2) 0.4329(12) 0.091(4) Uani 0.5 1 d D U P A -1
H51A H 0.614551 0.678565 0.392292 0.109 Uiso 0.5 1 calc R U P A -1
H51B H 0.639042 0.562856 0.431410 0.109 Uiso 0.5 1 calc R U P A -1

loop_
_atom_site_aniso_label
_atom_site_aniso_U_11
_atom_site_aniso_U_22
_atom_site_aniso_U_33
_atom_site_aniso_U_23
_atom_site_aniso_U_13
_atom_site_aniso_U_12
Lu1 0.034(2) 0.0489(3) 0.0370(10) -0.0026(5) 0.0177(16) -0.0036(4)
Si1 0.101(5) 0.107(6) 0.102(5) 0.017(5) 0.042(4) -0.016(4)
O1 0.100(10) 0.052(7) 0.089(9) 0.014(6) 0.059(8) -0.004(7)
O2 0.058(7) 0.075(8) 0.052(6) 0.001(6) 0.015(5) 0.006(6)
N1 0.065(7) 0.046(7) 0.049(7) 0.006(5) 0.034(6) 0.003(5)
C1 0.077(4) 0.061(4) 0.063(4) -0.004(4) 0.046(4) 0.000(4)
C2 0.076(5) 0.062(5) 0.061(5) -0.008(4) 0.043(4) 0.001(5)
C3 0.072(4) 0.067(4) 0.064(4) -0.005(3) 0.041(3) -0.001(4)
C4 0.070(3) 0.064(4) 0.062(3) -0.003(3) 0.044(3) -0.001(3)
N2 0.040(7) 0.064(9) 0.032(5) -0.004(6) 0.019(5) 0.007(6)
C39 0.073(5) 0.063(5) 0.064(4) -0.009(4) 0.045(4) 0.001(4)
C38 0.070(5) 0.068(5) 0.062(5) -0.006(4) 0.049(4) -0.002(4)
C37 0.072(4) 0.063(4) 0.064(4) -0.002(3) 0.041(3) -0.005(3)
C36 0.068(3) 0.061(4) 0.062(3) -0.004(3) 0.045(3) -0.003(3)
C5 0.069(3) 0.066(3) 0.063(3) -0.004(3) 0.043(3) -0.002(3)
C6 0.070(3) 0.070(4) 0.065(3) 0.000(3) 0.044(3) -0.005(3)
C11 0.071(4) 0.072(4) 0.070(4) -0.001(3) 0.042(3) -0.004(3)
C10 0.076(5) 0.078(5) 0.075(5) 0.002(5) 0.042(4) -0.006(5)
C9 0.078(5) 0.078(5) 0.076(5) 0.000(5) 0.040(4) -0.010(5)
C8 0.079(5) 0.074(5) 0.077(5) 0.000(5) 0.037(4) -0.006(5)
C7 0.075(4) 0.072(4) 0.070(4) -0.003(3) 0.042(3) -0.001(3)
C12 0.068(3) 0.072(3) 0.066(3) -0.002(3) 0.042(3) 0.000(3)
C13 0.072(4) 0.076(4) 0.070(4) -0.002(3) 0.038(3) 0.000(3)
C14 0.071(5) 0.087(5) 0.073(5) -0.002(5) 0.037(4) 0.004(5)
C15 0.075(5) 0.087(5) 0.075(5) 0.003(5) 0.035(4) 0.003(5)
C16 0.072(5) 0.083(5) 0.080(5) 0.001(5) 0.031(4) 0.002(5)
C17 0.070(4) 0.074(4) 0.070(4) -0.001(3) 0.037(3) 0.000(3)
C20 0.071(4) 0.064(4) 0.064(3) -0.003(3) 0.044(3) -0.004(3)
C19 0.069(3) 0.065(3) 0.063(3) -0.002(3) 0.047(3) -0.004(3)
C18 0.066(3) 0.064(3) 0.063(3) -0.003(3) 0.046(3) -0.001(3)
N3 0.048(6) 0.043(6) 0.049(6) 0.005(5) 0.024(5) 0.005(5)
C21 0.068(3) 0.061(3) 0.062(3) -0.004(3) 0.042(3) -0.002(3)
C22 0.066(5) 0.064(5) 0.060(5) 0.000(4) 0.040(4) 0.000(5)
C23 0.068(3) 0.060(3) 0.063(3) -0.004(3) 0.045(3) -0.004(3)
C24 0.072(3) 0.063(4) 0.064(3) -0.003(3) 0.040(3) -0.004(3)
C25 0.073(4) 0.063(4) 0.066(4) -0.005(3) 0.040(3) -0.003(3)
C26 0.078(4) 0.068(5) 0.067(4) -0.003(4) 0.037(4) -0.004(4)
C27 0.080(5) 0.071(5) 0.069(5) -0.006(4) 0.034(4) -0.007(5)
C28 0.078(4) 0.073(4) 0.071(4) -0.007(4) 0.035(4) -0.007(4)
C29 0.074(3) 0.069(4) 0.069(3) -0.002(3) 0.038(3) -0.007(3)
C30 0.074(3) 0.063(3) 0.065(3) -0.002(3) 0.039(3) -0.002(3)
C35 0.077(4) 0.065(4) 0.069(4) -0.001(3) 0.038(3) -0.004(3)
C34 0.086(5) 0.066(5) 0.072(5) 0.006(5) 0.035(4) -0.007(5)
C33 0.087(5) 0.067(5) 0.073(5) 0.003(5) 0.030(5) -0.005(5)
C32 0.083(5) 0.066(5) 0.074(5) -0.001(5) 0.030(5) -0.001(5)
C31 0.075(4) 0.064(4) 0.068(4) -0.001(3) 0.036(3) -0.003(3)
C40 0.091(5) 0.076(5) 0.080(5) 0.002(5) 0.040(5) 0.001(5)
C41 0.119(12) 0.118(12) 0.120(12) 0.001(12) 0.035(11) -0.012(11)
C42 0.123(11) 0.115(11) 0.111(11) -0.002(10) 0.034(10) -0.003(10)
C43 0.130(12) 0.112(12) 0.134(12) 0.003(12) 0.024(12) -0.003(11)
C44 0.096(5) 0.075(5) 0.084(5) 0.000(4) 0.047(4) -0.001(5)
C45 0.118(7) 0.082(7) 0.090(7) 0.003(6) 0.048(6) -0.005(6)
C46 0.112(7) 0.081(7) 0.094(7) 0.005(6) 0.048(6) -0.009(6)
C47 0.104(5) 0.081(5) 0.086(5) 0.006(5) 0.049(5) -0.006(5)
C48 0.094(5) 0.089(5) 0.081(5) -0.002(5) 0.036(5) -0.008(5)
C49 0.102(7) 0.098(7) 0.090(7) -0.006(6) 0.026(6) -0.009(6)
C50 0.093(5) 0.090(5) 0.083(5) -0.001(5) 0.028(5) -0.009(5)
C51 0.089(5) 0.085(5) 0.083(5) -0.002(5) 0.032(5) -0.009(5)

loop_
_atom_type_symbol
_atom_type_description
_atom_type_scat_dispersion_real
_atom_type_scat_dispersion_imag
_atom_type_scat_source
C C 0.0033 0.0016 'International Tables Vol C Tables 4.2.6.8 and 6.1.1.4'
H H 0.0000 0.0000 'International Tables Vol C Tables 4.2.6.8 and 6.1.1.4'
Lu Lu -0.4720 5.8584 'International Tables Vol C Tables 4.2.6.8 and 6.1.1.4'
N N 0.0061 0.0033 'International Tables Vol C Tables 4.2.6.8 and 6.1.1.4'
O O 0.0106 0.0060 'International Tables Vol C Tables 4.2.6.8 and 6.1.1.4'
Si Si 0.0817 0.0704 'International Tables Vol C Tables 4.2.6.8 and 6.1.1.4'

loop_
_geom_angle_atom_site_label_1
_geom_angle_atom_site_label_2
_geom_angle_atom_site_label_3
_geom_angle
_geom_angle_site_symmetry_1
_geom_angle_site_symmetry_3
_geom_angle_publ_flag
O1 Lu1 O2 83.3(6) . . ?
O1 Lu1 N2 166.2(6) . . ?
O1 Lu1 C20 98.7(7) . . ?
O1 Lu1 C19 79.5(6) . . ?
O1 Lu1 C18 93.6(6) . . ?
O1 Lu1 N3 122.1(5) . . ?
O1 Lu1 C21 124.8(6) . . ?
O1 Lu1 C40 85.0(7) . . ?
O2 Lu1 C20 74.4(7) . . ?
O2 Lu1 C19 94.1(6) . . ?
O2 Lu1 C18 120.7(5) . . ?
O2 Lu1 N3 116.0(5) . . ?
O2 Lu1 C21 87.0(5) . . ?
N1 Lu1 O1 89.9(5) . . ?
N1 Lu1 O2 172.0(5) . . ?
N1 Lu1 N2 101.2(6) . . ?
N1 Lu1 C20 110.9(7) . . ?
N1 Lu1 C19 88.8(6) . . ?
N1 Lu1 C18 63.7(5) . . ?
N1 Lu1 N3 71.2(5) . . ?
N1 Lu1 C21 100.3(5) . . ?
N1 Lu1 C40 93.4(7) . . ?
N2 Lu1 O2 85.0(5) . . ?
N2 Lu1 C20 85.2(5) . . ?
N2 Lu1 C19 108.7(5) . . ?
N2 Lu1 C18 98.6(5) . . ?
N2 Lu1 N3 69.9(5) . . ?
N2 Lu1 C21 61.6(5) . . ?
C20 Lu1 C21 27.3(7) . . ?
C19 Lu1 C20 29.4(7) . . ?
C19 Lu1 C18 28.7(5) . . ?
C19 Lu1 N3 47.2(5) . . ?
C19 Lu1 C21 47.2(5) . . ?
C18 Lu1 C20 47.4(7) . . ?
C18 Lu1 C21 47.6(5) . . ?
N3 Lu1 C20 46.6(7) . . ?
N3 Lu1 C18 28.7(4) . . ?
N3 Lu1 C21 29.2(5) . . ?
C40 Lu1 O2 81.9(6) . . ?
C40 Lu1 N2 86.2(7) . . ?
C40 Lu1 C20 155.4(9) . . ?
C40 Lu1 C19 164.3(7) . . ?
C40 Lu1 C18 157.1(7) . . ?
C40 Lu1 N3 147.6(7) . . ?
C40 Lu1 C21 146.7(7) . . ?
C40 Si1 C42 109.5(8) . . ?
C41 Si1 C40 109.9(8) . . ?
C41 Si1 C42 108.3(8) . . ?
C43 Si1 C40 110.4(8) . . ?
C43 Si1 C41 109.1(8) . . ?
C43 Si1 C42 109.6(8) . . ?
C44 O1 Lu1 112.7(9) . . ?
C47 O1 Lu1 134.5(9) . . ?
C47 O1 C44 111.9(11) . . ?
C48 O2 Lu1 127.2(10) . . ?
C48 O2 C51 112.7(11) . . ?
C51 O2 Lu1 120.1(9) . . ?
C1 N1 Lu1 121.8(13) . . ?
C1 N1 C4 106.9(15) . . ?
C4 N1 Lu1 131.2(11) . . ?
N1 C1 H1 124.4 . . ?
N1 C1 C2 111.3(17) . . ?
C2 C1 H1 124.4 . . ?
C1 C2 H2 126.8 . . ?
C1 C2 C3 106.4(16) . . ?
C3 C2 H2 126.8 . . ?
C2 C3 H3 127.2 . . ?
C2 C3 C4 105.6(18) . . ?
C4 C3 H3 127.2 . . ?
N1 C4 C3 109.7(16) . . ?
N1 C4 C5 120.9(17) . . ?
C3 C4 C5 129.4(19) . . ?
C39 N2 Lu1 118.5(12) . . ?
C36 N2 Lu1 129.8(12) . . ?
C36 N2 C39 107.3(16) . . ?
N2 C39 H39 125.0 . . ?
C38 C39 N2 109.9(16) . . ?
C38 C39 H39 125.0 . . ?
C39 C38 H38 126.9 . . ?
C39 C38 C37 106.2(15) . . ?
C37 C38 H38 126.9 . . ?
C38 C37 H37 126.9 . . ?
C36 C37 C38 106.2(17) . . ?
C36 C37 H37 126.9 . . ?
N2 C36 C37 110.2(16) . . ?
N2 C36 C23 121.3(15) . . ?
C37 C36 C23 128.4(17) . . ?
C4 C5 C6 112.1(14) . . ?
C4 C5 C12 115.1(15) . . ?
C12 C5 C6 104.5(14) . . ?
C18 C5 C4 105.1(16) . . ?
C18 C5 C6 108.4(14) . . ?
C18 C5 C12 111.7(14) . . ?
C11 C6 C5 118.8(10) . . ?
C11 C6 C7 120.0 . . ?
C7 C6 C5 121.2(10) . . ?
C6 C11 H11 120.0 . . ?
C6 C11 C10 120.0 . . ?
C10 C11 H11 120.0 . . ?
C11 C10 H10 120.0 . . ?
C9 C10 C11 120.0 . . ?
C9 C10 H10 120.0 . . ?
C10 C9 H9 120.0 . . ?
C10 C9 C8 120.0 . . ?
C8 C9 H9 120.0 . . ?
C9 C8 H8 120.0 . . ?
C7 C8 C9 120.0 . . ?
C7 C8 H8 120.0 . . ?
C6 C7 H7 120.0 . . ?
C8 C7 C6 120.0 . . ?
C8 C7 H7 120.0 . . ?
C13 C12 C5 119.9(11) . . ?
C13 C12 C17 120.0 . . ?
C17 C12 C5 120.1(11) . . ?
C12 C13 H13 120.0 . . ?
C14 C13 C12 120.0 . . ?
C14 C13 H13 120.0 . . ?
C13 C14 H14 120.0 . . ?
C13 C14 C15 120.0 . . ?
C15 C14 H14 120.0 . . ?
C14 C15 H15 120.0 . . ?
C14 C15 C16 120.0 . . ?
C16 C15 H15 120.0 . . ?
C15 C16 H16 120.0 . . ?
C17 C16 C15 120.0 . . ?
C17 C16 H16 120.0 . . ?
C12 C17 H17 120.0 . . ?
C16 C17 C12 120.0 . . ?
C16 C17 H17 120.0 . . ?
Lu1 C20 H20 116.2 . . ?
C19 C20 Lu1 72.3(12) . . ?
C19 C20 H20 125.4 . . ?
C21 C20 Lu1 78.0(13) . . ?
C21 C20 H20 125.4 . . ?
C21 C20 C19 109(2) . . ?
Lu1 C19 H19 110.6 . . ?
C20 C19 Lu1 78.3(12) . . ?
C20 C19 H19 125.9 . . ?
C18 C19 Lu1 77.8(10) . . ?
C18 C19 C20 108.2(18) . . ?
C18 C19 H19 125.9 . . ?
C5 C18 Lu1 112.4(12) . . ?
C19 C18 Lu1 73.4(11) . . ?
C19 C18 C5 131.4(17) . . ?
C19 C18 N3 106.7(16) . . ?
N3 C18 Lu1 75.2(9) . . ?
N3 C18 C5 121.6(15) . . ?
C18 N3 Lu1 76.1(9) . . ?
C18 N3 C21 109.0(13) . . ?
C18 N3 C22 125.9(14) . . ?
C21 N3 Lu1 78.3(9) . . ?
C21 N3 C22 125.0(14) . . ?
C22 N3 Lu1 114.5(10) . . ?
C20 C21 Lu1 74.7(13) . . ?
C20 C21 N3 106.6(18) . . ?
C20 C21 C23 130.6(19) . . ?
N3 C21 Lu1 72.6(9) . . ?
N3 C21 C23 122.6(14) . . ?
C23 C21 Lu1 113.9(13) . . ?
N3 C22 H22A 109.5 . . ?
N3 C22 H22B 109.5 . . ?
N3 C22 H22C 109.5 . . ?
H22A C22 H22B 109.5 . . ?
H22A C22 H22C 109.5 . . ?
H22B C22 H22C 109.5 . . ?
C36 C23 C30 113.3(15) . . ?
C21 C23 C36 102.2(13) . . ?
C21 C23 C30 107.6(19) . . ?
C24 C23 C36 117(2) . . ?
C24 C23 C21 113.0(16) . . ?
C24 C23 C30 103.5(14) . . ?
C25 C24 C23 120(2) . . ?
C29 C24 C23 118.7(19) . . ?
C29 C24 C25 121.0(19) . . ?
C24 C25 H25 120.3 . . ?
C24 C25 C26 119(2) . . ?
C26 C25 H25 120.3 . . ?
C25 C26 H26 119.4 . . ?
C27 C26 C25 121(2) . . ?
C27 C26 H26 119.4 . . ?
C26 C27 H27 120.6 . . ?
C26 C27 C28 119(2) . . ?
C28 C27 H27 120.6 . . ?
C27 C28 H28 118.8 . . ?
C27 C28 C29 122(2) . . ?
C29 C28 H28 118.8 . . ?
C24 C29 C28 117(2) . . ?
C24 C29 H29 121.7 . . ?
C28 C29 H29 121.7 . . ?
C35 C30 C23 118.4(13) . . ?
C35 C30 C31 120.0 . . ?
C31 C30 C23 121.6(13) . . ?
C30 C35 H35 120.0 . . ?
C30 C35 C34 120.0 . . ?
C34 C35 H35 120.0 . . ?
C35 C34 H34 120.0 . . ?
C33 C34 C35 120.0 . . ?
C33 C34 H34 120.0 . . ?
C34 C33 H33 120.0 . . ?
C34 C33 C32 120.0 . . ?
C32 C33 H33 120.0 . . ?
C33 C32 H32 120.0 . . ?
C31 C32 C33 120.0 . . ?
C31 C32 H32 120.0 . . ?
C30 C31 H31 120.0 . . ?
C32 C31 C30 120.0 . . ?
C32 C31 H31 120.0 . . ?
Lu1 C40 H40A 100.3 . . ?
Lu1 C40 H40B 100.3 . . ?
Si1 C40 Lu1 146.0(11) . . ?
Si1 C40 H40A 100.3 . . ?
Si1 C40 H40B 100.3 . . ?
H40A C40 H40B 104.3 . . ?
Si1 C41 H41A 109.5 . . ?
Si1 C41 H41B 109.5 . . ?
Si1 C41 H41C 109.5 . . ?
H41A C41 H41B 109.5 . . ?
H41A C41 H41C 109.5 . . ?
H41B C41 H41C 109.5 . . ?
Si1 C42 H42A 109.5 . . ?
Si1 C42 H42B 109.5 . . ?
Si1 C42 H42C 109.5 . . ?
H42A C42 H42B 109.5 . . ?
H42A C42 H42C 109.5 . . ?
H42B C42 H42C 109.5 . . ?
Si1 C43 H43A 109.9 . . ?
Si1 C43 H43B 109.3 . . ?
Si1 C43 H43C 109.2 . . ?
H43A C43 H43B 109.5 . . ?
H43A C43 H43C 109.5 . . ?
H43B C43 H43C 109.5 . . ?
O1 C44 H44A 110.2 . . ?
O1 C44 H44B 110.2 . . ?
O1 C44 C45 107.3(10) . . ?
H44A C44 H44B 108.5 . . ?
C45 C44 H44A 110.2 . . ?
C45 C44 H44B 110.2 . . ?
C44 C45 H45A 110.6 . . ?
C44 C45 H45B 110.6 . . ?
C44 C45 C46 105.6(10) . . ?
H45A C45 H45B 108.7 . . ?
C46 C45 H45A 110.6 . . ?
C46 C45 H45B 110.6 . . ?
C45 C46 H46A 110.8 . . ?
C45 C46 H46B 110.8 . . ?
H46A C46 H46B 108.9 . . ?
C47 C46 C45 104.6(10) . . ?
C47 C46 H46A 110.8 . . ?
C47 C46 H46B 110.8 . . ?
O1 C47 C46 107.2(10) . . ?
O1 C47 H47A 110.3 . . ?
O1 C47 H47B 110.3 . . ?
C46 C47 H47A 110.3 . . ?
C46 C47 H47B 110.3 . . ?
H47A C47 H47B 108.5 . . ?
O2 C48 H48A 110.4 . . ?
O2 C48 H48B 110.4 . . ?
O2 C48 C49 106.8(11) . . ?
H48A C48 H48B 108.6 . . ?
C49 C48 H48A 110.4 . . ?
C49 C48 H48B 110.4 . . ?
C48 C49 H49A 110.7 . . ?
C48 C49 H49B 110.7 . . ?
C48 C49 C50 105.3(10) . . ?
H49A C49 H49B 108.8 . . ?
C50 C49 H49A 110.7 . . ?
C50 C49 H49B 110.7 . . ?
C49 C50 H50A 110.6 . . ?
C49 C50 H50B 110.6 . . ?
H50A C50 H50B 108.7 . . ?
C51 C50 C49 105.7(9) . . ?
C51 C50 H50A 110.6 . . ?
C51 C50 H50B 110.6 . . ?
O2 C51 C50 107.0(10) . . ?
O2 C51 H51A 110.3 . . ?
O2 C51 H51B 110.3 . . ?
C50 C51 H51A 110.3 . . ?
C50 C51 H51B 110.3 . . ?
H51A C51 H51B 108.6 . . ?

loop_
_geom_bond_atom_site_label_1
_geom_bond_atom_site_label_2
_geom_bond_distance
_geom_bond_site_symmetry_2
_geom_bond_publ_flag
Lu1 O1 2.311(13) . ?
Lu1 O2 2.445(14) . ?
Lu1 N1 2.228(17) . ?
Lu1 N2 2.435(17) . ?
Lu1 C20 2.81(2) . ?
Lu1 C19 2.733(19) . ?
Lu1 C18 2.79(2) . ?
Lu1 N3 2.776(13) . ?
Lu1 C21 2.849(19) . ?
Lu1 C40 2.43(2) . ?
Si1 C40 1.951(19) . ?
Si1 C41 1.95(2) . ?
Si1 C42 1.95(2) . ?
Si1 C43 1.95(2) . ?
O1 C44 1.442(10) . ?
O1 C47 1.430(10) . ?
O2 C48 1.423(10) . ?
O2 C51 1.434(10) . ?
N1 C1 1.34(2) . ?
N1 C4 1.37(3) . ?
C1 H1 0.9300 . ?
C1 C2 1.39(3) . ?
C2 H2 0.9300 . ?
C2 C3 1.41(3) . ?
C3 H3 0.9300 . ?
C3 C4 1.41(3) . ?
C4 C5 1.52(3) . ?
N2 C39 1.37(2) . ?
N2 C36 1.29(3) . ?
C39 H39 0.9300 . ?
C39 C38 1.34(3) . ?
C38 H38 0.9300 . ?
C38 C37 1.39(3) . ?
C37 H37 0.9300 . ?
C37 C36 1.38(2) . ?
C36 C23 1.57(3) . ?
C5 C6 1.57(2) . ?
C5 C12 1.53(2) . ?
C5 C18 1.51(3) . ?
C6 C11 1.3900 . ?
C6 C7 1.3900 . ?
C11 H11 0.9300 . ?
C11 C10 1.3900 . ?
C10 H10 0.9300 . ?
C10 C9 1.3900 . ?
C9 H9 0.9300 . ?
C9 C8 1.3900 . ?
C8 H8 0.9300 . ?
C8 C7 1.3900 . ?
C7 H7 0.9300 . ?
C12 C13 1.3900 . ?
C12 C17 1.3900 . ?
C13 H13 0.9300 . ?
C13 C14 1.3900 . ?
C14 H14 0.9300 . ?
C14 C15 1.3900 . ?
C15 H15 0.9300 . ?
C15 C16 1.3900 . ?
C16 H16 0.9300 . ?
C16 C17 1.3900 . ?
C17 H17 0.9300 . ?
C20 H20 0.9300 . ?
C20 C19 1.41(3) . ?
C20 C21 1.34(3) . ?
C19 H19 0.9300 . ?
C19 C18 1.37(2) . ?
C18 N3 1.38(2) . ?
N3 C21 1.42(2) . ?
N3 C22 1.47(2) . ?
C21 C23 1.56(3) . ?
C22 H22A 0.9600 . ?
C22 H22B 0.9600 . ?
C22 H22C 0.9600 . ?
C23 C24 1.47(3) . ?
C23 C30 1.59(2) . ?
C24 C25 1.39(3) . ?
C24 C29 1.36(3) . ?
C25 H25 0.9300 . ?
C25 C26 1.39(3) . ?
C26 H26 0.9300 . ?
C26 C27 1.35(3) . ?
C27 H27 0.9300 . ?
C27 C28 1.35(3) . ?
C28 H28 0.9300 . ?
C28 C29 1.44(3) . ?
C29 H29 0.9300 . ?
C30 C35 1.3900 . ?
C30 C31 1.3900 . ?
C35 H35 0.9300 . ?
C35 C34 1.3900 . ?
C34 H34 0.9300 . ?
C34 C33 1.3900 . ?
C33 H33 0.9300 . ?
C33 C32 1.3900 . ?
C32 H32 0.9300 . ?
C32 C31 1.3900 . ?
C31 H31 0.9300 . ?
C40 H40A 0.9700 . ?
C40 H40B 0.9700 . ?
C41 H41A 0.9600 . ?
C41 H41B 0.9600 . ?
C41 H41C 0.9600 . ?
C42 H42A 0.9600 . ?
C42 H42B 0.9600 . ?
C42 H42C 0.9600 . ?
C43 H43A 0.9600 . ?
C43 H43B 0.9600 . ?
C43 H43C 0.9601 . ?
C44 H44A 0.9700 . ?
C44 H44B 0.9700 . ?
C44 C45 1.542(10) . ?
C45 H45A 0.9700 . ?
C45 H45B 0.9700 . ?
C45 C46 1.545(10) . ?
C46 H46A 0.9700 . ?
C46 H46B 0.9700 . ?
C46 C47 1.544(10) . ?
C47 H47A 0.9700 . ?
C47 H47B 0.9700 . ?
C48 H48A 0.9700 . ?
C48 H48B 0.9700 . ?
C48 C49 1.539(10) . ?
C49 H49A 0.9700 . ?
C49 H49B 0.9700 . ?
C49 C50 1.545(10) . ?
C50 H50A 0.9700 . ?
C50 H50B 0.9700 . ?
C50 C51 1.538(10) . ?
C51 H51A 0.9700 . ?
C51 H51B 0.9700 . ?

loop_
_geom_torsion_atom_site_label_1
_geom_torsion_atom_site_label_2
_geom_torsion_atom_site_label_3
_geom_torsion_atom_site_label_4
_geom_torsion
_geom_torsion_site_symmetry_1
_geom_torsion_site_symmetry_2
_geom_torsion_site_symmetry_3
_geom_torsion_site_symmetry_4
_geom_torsion_publ_flag
Lu1 O1 C44 C45 -177.7(16) . . . . ?
Lu1 O1 C47 C46 -175.6(16) . . . . ?
Lu1 O2 C48 C49 -163.0(15) . . . . ?
Lu1 O2 C51 C50 168.2(15) . . . . ?
Lu1 N1 C1 C2 -173.5(12) . . . . ?
Lu1 N1 C4 C3 175.0(12) . . . . ?
Lu1 N1 C4 C5 -6(3) . . . . ?
Lu1 N2 C39 C38 163.9(13) . . . . ?
Lu1 N2 C36 C37 -160.8(13) . . . . ?
Lu1 N2 C36 C23 24(3) . . . . ?
Lu1 C20 C19 C18 -72.9(14) . . . . ?
Lu1 C20 C21 N3 66.1(12) . . . . ?
Lu1 C20 C21 C23 -109(2) . . . . ?
Lu1 C19 C18 C5 106(2) . . . . ?
Lu1 C19 C18 N3 -68.4(12) . . . . ?
Lu1 C18 N3 C21 -72.1(11) . . . . ?
Lu1 C18 N3 C22 110.4(15) . . . . ?
Lu1 N3 C21 C20 -67.5(15) . . . . ?
Lu1 N3 C21 C23 107.7(17) . . . . ?
Lu1 C21 C23 C36 31.8(16) . . . . ?
Lu1 C21 C23 C24 -94.9(18) . . . . ?
Lu1 C21 C23 C30 151.4(11) . . . . ?
O1 C44 C45 C46 -5(3) . . . . ?
O2 C48 C49 C50 -15(3) . . . . ?
N1 C1 C2 C3 -3(2) . . . . ?
N1 C4 C5 C6 -94(2) . . . . ?
N1 C4 C5 C12 147.2(16) . . . . ?
N1 C4 C5 C18 24(2) . . . . ?
C1 N1 C4 C3 0(2) . . . . ?
C1 N1 C4 C5 178.7(16) . . . . ?
C1 C2 C3 C4 3(2) . . . . ?
C2 C3 C4 N1 -2(2) . . . . ?
C2 C3 C4 C5 179.5(19) . . . . ?
C3 C4 C5 C6 85(2) . . . . ?
C3 C4 C5 C12 -34(3) . . . . ?
C3 C4 C5 C18 -158(2) . . . . ?
C4 N1 C1 C2 2(2) . . . . ?
C4 C5 C6 C11 174.8(13) . . . . ?
C4 C5 C6 C7 -9(2) . . . . ?
C4 C5 C12 C13 51.3(18) . . . . ?
C4 C5 C12 C17 -127.8(14) . . . . ?
C4 C5 C18 Lu1 -26.9(16) . . . . ?
C4 C5 C18 C19 -114(2) . . . . ?
C4 C5 C18 N3 59(2) . . . . ?
N2 C39 C38 C37 -3(2) . . . . ?
N2 C36 C23 C21 -37(2) . . . . ?
N2 C36 C23 C24 87(2) . . . . ?
N2 C36 C23 C30 -152.1(17) . . . . ?
C39 N2 C36 C37 -5(2) . . . . ?
C39 N2 C36 C23 179.5(17) . . . . ?
C39 C38 C37 C36 0(2) . . . . ?
C38 C37 C36 N2 4(2) . . . . ?
C38 C37 C36 C23 178.4(19) . . . . ?
C37 C36 C23 C21 149.1(19) . . . . ?
C37 C36 C23 C24 -87(2) . . . . ?
C37 C36 C23 C30 34(3) . . . . ?
C36 N2 C39 C38 5(2) . . . . ?
C36 C23 C24 C25 -168.7(18) . . . . ?
C36 C23 C24 C29 7(3) . . . . ?
C36 C23 C30 C35 -59.0(18) . . . . ?
C36 C23 C30 C31 121.5(17) . . . . ?
C5 C6 C11 C10 176.5(15) . . . . ?
C5 C6 C7 C8 -176.4(15) . . . . ?
C5 C12 C13 C14 -179.1(13) . . . . ?
C5 C12 C17 C16 179.1(14) . . . . ?
C5 C18 N3 Lu1 -107.5(16) . . . . ?
C5 C18 N3 C21 -179.7(16) . . . . ?
C5 C18 N3 C22 3(3) . . . . ?
C6 C5 C12 C13 -72.1(14) . . . . ?
C6 C5 C12 C17 108.8(12) . . . . ?
C6 C5 C18 Lu1 93.0(13) . . . . ?
C6 C5 C18 C19 6(3) . . . . ?
C6 C5 C18 N3 179.0(14) . . . . ?
C6 C11 C10 C9 0.0 . . . . ?
C11 C6 C7 C8 0.0 . . . . ?
C11 C10 C9 C8 0.0 . . . . ?
C10 C9 C8 C7 0.0 . . . . ?
C9 C8 C7 C6 0.0 . . . . ?
C7 C6 C11 C10 0.0 . . . . ?
C12 C5 C6 C11 -60.0(15) . . . . ?
C12 C5 C6 C7 116.5(12) . . . . ?
C12 C5 C18 Lu1 -152.4(11) . . . . ?
C12 C5 C18 C19 120(2) . . . . ?
C12 C5 C18 N3 -66(2) . . . . ?
C12 C13 C14 C15 0.0 . . . . ?
C13 C12 C17 C16 0.0 . . . . ?
C13 C14 C15 C16 0.0 . . . . ?
C14 C15 C16 C17 0.0 . . . . ?
C15 C16 C17 C12 0.0 . . . . ?
C17 C12 C13 C14 0.0 . . . . ?
C20 C19 C18 Lu1 73.2(15) . . . . ?
C20 C19 C18 C5 179(2) . . . . ?
C20 C19 C18 N3 5(2) . . . . ?
C20 C21 C23 C36 122(2) . . . . ?
C20 C21 C23 C24 -5(3) . . . . ?
C20 C21 C23 C30 -119(2) . . . . ?
C19 C20 C21 Lu1 -66.2(16) . . . . ?
C19 C20 C21 N3 0(2) . . . . ?
C19 C20 C21 C23 -174.8(19) . . . . ?
C19 C18 N3 Lu1 67.2(13) . . . . ?
C19 C18 N3 C21 -4.9(19) . . . . ?
C19 C18 N3 C22 177.6(15) . . . . ?
C18 C5 C6 C11 59.2(17) . . . . ?
C18 C5 C6 C7 -124.3(13) . . . . ?
C18 C5 C12 C13 171.0(11) . . . . ?
C18 C5 C12 C17 -8.1(18) . . . . ?
C18 N3 C21 Lu1 70.7(11) . . . . ?
C18 N3 C21 C20 3(2) . . . . ?
C18 N3 C21 C23 178.4(17) . . . . ?
N3 C21 C23 C36 -52(2) . . . . ?
N3 C21 C23 C24 -178.9(17) . . . . ?
N3 C21 C23 C30 67(2) . . . . ?
C21 C20 C19 Lu1 70.0(17) . . . . ?
C21 C20 C19 C18 -3(2) . . . . ?
C21 C23 C24 C25 -50(3) . . . . ?
C21 C23 C24 C29 126(2) . . . . ?
C21 C23 C30 C35 -171.1(11) . . . . ?
C21 C23 C30 C31 9.4(18) . . . . ?
C22 N3 C21 Lu1 -111.8(15) . . . . ?
C22 N3 C21 C20 -179.3(17) . . . . ?
C22 N3 C21 C23 -4(3) . . . . ?
C23 C24 C25 C26 -179.4(18) . . . . ?
C23 C24 C29 C28 175.0(18) . . . . ?
C23 C30 C35 C34 -179.5(14) . . . . ?
C23 C30 C31 C32 179.5(14) . . . . ?
C24 C23 C30 C35 69.0(19) . . . . ?
C24 C23 C30 C31 -110.5(17) . . . . ?
C24 C25 C26 C27 0(3) . . . . ?
C25 C24 C29 C28 -9(3) . . . . ?
C25 C26 C27 C28 1(3) . . . . ?
C26 C27 C28 C29 -6(3) . . . . ?
C27 C28 C29 C24 10(3) . . . . ?
C29 C24 C25 C26 5(3) . . . . ?
C30 C23 C24 C25 66(2) . . . . ?
C30 C23 C24 C29 -118(2) . . . . ?
C30 C35 C34 C33 0.0 . . . . ?
C35 C30 C31 C32 0.0 . . . . ?
C35 C34 C33 C32 0.0 . . . . ?
C34 C33 C32 C31 0.0 . . . . ?
C33 C32 C31 C30 0.0 . . . . ?
C31 C30 C35 C34 0.0 . . . . ?
C44 O1 C47 C46 17(3) . . . . ?
C44 C45 C46 C47 14(3) . . . . ?
C45 C46 C47 O1 -19(3) . . . . ?
C47 O1 C44 C45 -7(3) . . . . ?
C48 O2 C51 C50 -11(3) . . . . ?
C48 C49 C50 C51 8(3) . . . . ?
C49 C50 C51 O2 1(3) . . . . ?
C51 O2 C48 C49 16(3) . . . . ?
